data_4334536
loop_
_publ_author_name
'Oleg I. Siidra'
'Evgeny V. Nazarchuk'
'Anna N. Suknotova'
'Roman A. Kayukov'
'Sergey V. Krivovichev'

_publ_section_title
;
 Cr(VI) Trioxide as a Starting Material for the Synthesis of Novel Zero-,
 One-, and Two-Dimensional Uranyl Dichromates and Chromate-Dichromates
;
_journal_name_full 'Inorganic Chemistry'
_journal_page_first 4729
_journal_page_last 4735
_journal_paper_doi 10.1021/ic400341q
_journal_volume 52
_journal_year 2013
_chemical_formula_sum 'C1.26 Cr0.84 N0.42 O4.42 U0.42'
_chemical_formula_weight 235.82
_chemical_name_systematic
;
 ?
;
_space_group_IT_number 9
_symmetry_cell_setting monoclinic
_symmetry_space_group_name_Hall 'C -2yc'
_symmetry_space_group_name_H-M 'C 1 c 1'
_atom_sites_solution_hydrogens geom
_atom_sites_solution_primary direct
_atom_sites_solution_secondary difmap
_audit_creation_method SHELXL-97
_cell_angle_alpha 90.00
_cell_angle_beta 105.758(2)
_cell_angle_gamma 90.00
_cell_formula_units_Z 38
_cell_length_a 23.5965(19)
_cell_length_b 7.0484(6)
_cell_length_c 32.482(3)
_cell_measurement_temperature 296(2)
_cell_volume 5199.3(8)
_computing_structure_refinement 'SHELXL-97 (Sheldrick, 1997)'
_diffrn_ambient_temperature 296(2)
_diffrn_measured_fraction_theta_full 1.000
_diffrn_measured_fraction_theta_max 1.000
_diffrn_radiation_monochromator graphite
_diffrn_radiation_source 'fine-focus sealed tube'
_diffrn_radiation_type MoK\a
_diffrn_radiation_wavelength 0.71073
_diffrn_reflns_av_R_equivalents 0.0437
_diffrn_reflns_av_sigmaI/netI 0.0685
_diffrn_reflns_limit_h_max 27
_diffrn_reflns_limit_h_min -30
_diffrn_reflns_limit_k_max 9
_diffrn_reflns_limit_k_min -9
_diffrn_reflns_limit_l_max 42
_diffrn_reflns_limit_l_min -41
_diffrn_reflns_number 21589
_diffrn_reflns_theta_full 28.00
_diffrn_reflns_theta_max 28.00
_diffrn_reflns_theta_min 1.79
_exptl_absorpt_coefficient_mu 14.111
_exptl_crystal_density_diffrn 2.862
_exptl_crystal_F_000 3984
_refine_diff_density_max 2.235
_refine_diff_density_min -1.362
_refine_diff_density_rms 0.218
_refine_ls_abs_structure_details 'Flack H D (1983), Acta Cryst. A39, 876-881'
_refine_ls_abs_structure_Flack 0.032(8)
_refine_ls_extinction_coef 0.000032(6)
_refine_ls_extinction_expression Fc^*^=kFc[1+0.001xFc^2^\l^3^/sin(2\q)]^-1/4^
_refine_ls_extinction_method SHELXL
_refine_ls_goodness_of_fit_ref 1.014
_refine_ls_hydrogen_treatment mixed
_refine_ls_matrix_type full
_refine_ls_number_parameters 552
_refine_ls_number_reflns 10234
_refine_ls_number_restraints 8
_refine_ls_restrained_S_all 1.015
_refine_ls_R_factor_all 0.0551
_refine_ls_R_factor_gt 0.0404
_refine_ls_shift/su_max 0.008
_refine_ls_shift/su_mean 0.000
_refine_ls_structure_factor_coef Fsqd
_refine_ls_weighting_details 'calc w=1/[\s^2^(Fo^2^)+(0.0267P)^2^+12.8967P] where P=(Fo^2^+2Fc^2^)/3'
_refine_ls_weighting_scheme calc
_refine_ls_wR_factor_gt 0.0769
_refine_ls_wR_factor_ref 0.0816
_reflns_number_gt 8515
_reflns_number_total 10234
_reflns_threshold_expression >2sigma(I)
_cod_data_source_file ic400341q_si_001_6.cif
_cod_data_source_block (C3NH10)2(UO2)(CrO4)2(Cr2O7)(H2O)2_(compound_6)
_cod_original_cell_volume 5199.2(7)
_cod_database_code 4334536

loop_
_symmetry_equiv_pos_as_xyz
'x, y, z'
'x, -y, z+1/2'
'x+1/2, y+1/2, z'
'x+1/2, -y+1/2, z+1/2'

loop_
_atom_site_label
_atom_site_type_symbol
_atom_site_fract_x
_atom_site_fract_y
_atom_site_fract_z
_atom_site_U_iso_or_equiv
_atom_site_adp_type
_atom_site_occupancy
_atom_site_symmetry_multiplicity
_atom_site_calc_flag
_atom_site_refinement_flags
U1 U 0.611973(16) 0.58296(6) 0.540533(15) 0.01829(13) Uani 1 1 d .
U2 U 0.329249(17) -0.40216(6) 0.531662(16) 0.01797(13) Uani 1 1 d .
U3 U 0.715425(17) 0.84367(6) 0.814865(16) 0.01887(13) Uani 1 1 d .
U4 U 0.431312(18) 0.84717(6) 0.802267(17) 0.02107(14) Uani 1 1 d .
Cr1 Cr 0.56814(11) 0.5933(3) 0.78060(10) 0.0246(6) Uani 1 1 d .
Cr2 Cr 0.36582(10) 0.3588(3) 0.79242(9) 0.0223(5) Uani 1 1 d .
Cr3 Cr 0.17849(10) -0.4260(3) 0.54972(9) 0.0194(5) Uani 1 1 d .
Cr4 Cr 0.47872(10) -0.1620(3) 0.56412(9) 0.0238(6) Uani 1 1 d .
Cr5 Cr 0.26933(10) 0.8565(3) 0.79837(9) 0.0250(6) Uani 1 1 d .
Cr6 Cr 0.27539(10) 0.0759(3) 0.54892(9) 0.0211(5) Uani 1 1 d .
Cr7 Cr 0.56748(9) 1.1571(3) 0.80319(8) 0.0248(5) Uani 1 1 d .
Cr8 Cr 0.47307(9) 0.2720(2) 0.54038(9) 0.0230(4) Uani 1 1 d .
O1 O 0.6307(4) 0.6485(15) 0.8142(4) 0.034(3) Uani 1 1 d .
O2 O 0.4153(4) -0.2196(15) 0.5306(4) 0.026(2) Uani 1 1 d .
O3 O 0.5147(4) 0.6450(13) 0.8019(4) 0.033(3) Uani 1 1 d .
O4 O 0.1349(4) -0.6020(12) 0.5249(3) 0.025(2) Uani 1 1 d .
O5 O 0.5316(5) -0.2083(13) 0.5419(5) 0.044(3) Uani 1 1 d .
O6 O 0.6998(5) 0.8211(15) 0.7600(5) 0.045(3) Uani 1 1 d .
O7 O 0.4127(4) 0.3918(14) 0.5390(5) 0.045(4) Uani 1 1 d .
O8 O 0.4130(4) 0.5294(13) 0.8136(3) 0.027(2) Uani 1 1 d .
O9 O 0.7301(6) 0.8580(14) 0.8708(4) 0.039(3) Uani 1 1 d .
O10 O 0.3115(5) -0.4265(16) 0.4750(4) 0.042(3) Uani 1 1 d .
O11 O 0.3980(4) 0.8129(15) 0.7472(4) 0.036(3) Uani 1 1 d .
O12 O 0.6444(5) 0.6178(12) 0.5956(4) 0.031(3) Uani 1 1 d .
O13 O 0.3047(4) -0.0800(12) 0.5236(3) 0.024(2) Uani 1 1 d .
O14 O 0.2277(4) -0.3802(14) 0.5241(4) 0.029(2) Uani 1 1 d .
O15 O 0.3407(6) 0.8414(13) 0.8183(5) 0.043(3) Uani 1 1 d .
O16 O 0.5299(5) 0.4076(17) 0.5562(4) 0.045(3) Uani 1 1 d .
O17 O 0.6266(5) 1.0341(15) 0.8061(5) 0.049(4) Uani 1 1 d .
O18 O 0.2436(4) 1.0282(13) 0.8231(3) 0.028(2) Uani 1 1 d .
O19 O 0.3464(5) -0.3712(13) 0.5881(3) 0.026(2) Uani 1 1 d .
O20 O 0.2025(4) 0.0673(12) 0.5264(4) 0.028(3) Uani 1 1 d .
O21 O 0.5658(5) 1.3479(13) 0.7681(4) 0.035(3) Uani 1 1 d .
O22 O 0.4785(5) 0.0820(11) 0.5771(4) 0.035(3) Uani 1 1 d .
O23 O 0.3150(5) 0.3421(12) 0.8190(4) 0.028(3) Uani 1 1 d .
O24 O 0.1383(5) -0.2370(13) 0.5493(5) 0.055(4) Uani 1 1 d .
O25 O 0.5790(5) 0.5466(15) 0.4862(4) 0.040(3) Uani 1 1 d .
O26 O 0.5089(4) 1.0271(15) 0.7850(4) 0.037(3) Uani 1 1 d .
O27 O 0.2392(5) 0.6576(15) 0.8056(6) 0.071(5) Uani 1 1 d .
O28 O 0.3010(5) 0.2916(14) 0.5438(5) 0.055(4) Uani 1 1 d .
O29 O 0.4664(5) 0.8798(15) 0.8572(4) 0.042(3) Uani 1 1 d .
O30 O 0.4026(5) 0.1598(16) 0.7974(5) 0.060(4) Uani 1 1 d U
O31 O 0.4878(5) -0.2716(13) 0.6074(4) 0.045(3) Uani 1 1 d .
O32 O 0.2114(5) -0.4903(15) 0.5980(3) 0.044(3) Uani 1 1 d .
O33 O 0.5606(5) 0.7019(15) 0.7376(4) 0.050(3) Uani 1 1 d .
O34 O 0.2893(5) 0.0213(16) 0.5980(3) 0.049(3) Uani 1 1 d .
O35 O 0.4697(5) 0.1840(14) 0.4951(4) 0.051(3) Uani 1 1 d .
O36 O 0.2549(6) 0.9006(19) 0.7481(4) 0.064(4) Uani 1 1 d .
O37 O 0.5669(6) 1.2391(18) 0.8484(4) 0.056(3) Uani 1 1 d .
O38 O 0.3358(6) 0.412(2) 0.7444(4) 0.074(4) Uani 1 1 d .
O39W O 0.3031(5) 0.7373(15) 0.6690(4) 0.048(3) Uani 1 1 d .
O40W O 0.7392(5) 0.6979(16) 0.6764(4) 0.055(3) Uani 1 1 d .
O41W O 0.5774(6) 0.6576(18) 0.9017(4) 0.068(4) Uani 1 1 d .
O42W O 0.0510(4) -0.4719(16) 0.4494(4) 0.046(3) Uani 1 1 d .
N1 N 0.7010(6) 1.0854(17) 0.6892(5) 0.040(4) Uiso 1 1 d .
N2 N 0.3434(6) 0.3493(17) 0.6552(5) 0.039(3) Uiso 1 1 d .
N3 N 0.4875(6) 1.311(2) 0.9019(5) 0.051(4) Uiso 1 1 d .
N4 N 0.6986(6) 0.571(2) 0.9340(5) 0.050(3) Uiso 1 1 d .
C1 C 0.2758(10) 0.853(3) 0.9228(8) 0.057(4) Uiso 1 1 d .
C2 C 0.6234(12) 0.326(3) 0.6709(9) 0.084(7) Uiso 1 1 d .
C3 C 0.2112(7) 0.886(2) 0.9134(6) 0.048(4) Uiso 1 1 d .
C4 C 0.4218(11) 1.104(3) 0.6670(8) 0.067(6) Uiso 1 1 d .
C5 C 0.6007(11) 0.983(3) 0.6629(8) 0.086(7) Uiso 1 1 d .
C6 C 0.3992(7) -0.172(2) 0.4191(6) 0.051(4) Uiso 1 1 d .
C7 C 0.4117(7) 0.471(3) 0.4163(6) 0.056(5) Uiso 1 1 d .
C8 C 0.4436(7) 0.658(2) 0.4282(5) 0.043(4) Uiso 1 1 d .
C9 C 0.4467(9) 0.460(3) 0.6795(7) 0.068(5) Uiso 1 1 d .
C10 C 0.6373(13) 1.138(4) 0.6730(10) 0.110(9) Uiso 1 1 d .
C11 C 0.1800(8) 0.721(2) 0.9309(6) 0.051(4) Uiso 1 1 d .
C12 C 0.4070(9) 1.311(3) 0.6557(7) 0.061(5) Uiso 1 1 d .

loop_
_atom_site_aniso_label
_atom_site_aniso_U_11
_atom_site_aniso_U_22
_atom_site_aniso_U_33
_atom_site_aniso_U_23
_atom_site_aniso_U_13
_atom_site_aniso_U_12
U1 0.0121(3) 0.0131(3) 0.0301(4) -0.0019(2) 0.0066(2) -0.00098(16)
U2 0.0136(3) 0.0111(2) 0.0304(4) -0.00166(19) 0.0080(2) -0.00057(15)
U3 0.0123(3) 0.0139(3) 0.0308(3) -0.00021(19) 0.0064(2) -0.00005(16)
U4 0.0139(3) 0.0141(3) 0.0367(4) -0.0043(2) 0.0094(3) -0.00192(16)
Cr1 0.0177(11) 0.0137(12) 0.0428(17) 0.0028(9) 0.0090(11) -0.0023(7)
Cr2 0.0179(12) 0.0176(11) 0.0333(15) -0.0007(9) 0.0104(10) -0.0038(8)
Cr3 0.0177(11) 0.0097(10) 0.0330(14) -0.0018(9) 0.0108(10) -0.0013(7)
Cr4 0.0185(12) 0.0142(11) 0.0397(16) 0.0032(9) 0.0094(11) -0.0001(7)
Cr5 0.0181(11) 0.0113(10) 0.0469(17) -0.0035(9) 0.0110(11) -0.0002(7)
Cr6 0.0158(11) 0.0125(11) 0.0348(15) -0.0019(9) 0.0065(10) -0.0004(7)
Cr7 0.0152(9) 0.0175(10) 0.0440(16) 0.0025(11) 0.0119(9) 0.0005(8)
Cr8 0.0170(9) 0.0105(9) 0.0434(14) 0.0020(10) 0.0117(9) 0.0019(8)
O1 0.020(5) 0.034(6) 0.047(7) -0.002(5) 0.008(5) -0.004(4)
O2 0.013(4) 0.031(5) 0.039(7) 0.000(5) 0.017(4) -0.005(4)
O3 0.016(5) 0.017(5) 0.072(8) 0.005(5) 0.022(5) 0.005(4)
O4 0.028(5) 0.014(4) 0.034(6) -0.001(4) 0.010(4) -0.007(4)
O5 0.033(6) 0.005(4) 0.101(11) -0.004(5) 0.030(6) 0.002(4)
O6 0.017(5) 0.050(7) 0.064(9) 0.020(6) 0.005(5) 0.008(4)
O7 0.015(5) 0.013(5) 0.112(12) 0.009(6) 0.027(6) 0.009(4)
O8 0.024(5) 0.022(4) 0.041(6) 0.005(4) 0.018(4) 0.001(4)
O9 0.042(7) 0.043(6) 0.042(8) -0.010(5) 0.030(6) 0.004(5)
O10 0.024(6) 0.063(8) 0.038(8) -0.019(6) 0.006(5) -0.004(5)
O11 0.018(5) 0.057(7) 0.029(6) 0.009(5) 0.001(4) -0.005(5)
O12 0.036(6) 0.017(4) 0.045(7) -0.005(4) 0.020(5) -0.007(4)
O13 0.028(5) 0.007(4) 0.039(6) 0.007(4) 0.014(4) 0.005(3)
O14 0.017(5) 0.030(5) 0.040(7) 0.012(4) 0.009(5) 0.000(4)
O15 0.038(7) 0.028(6) 0.076(10) 0.001(5) 0.040(7) 0.004(4)
O16 0.040(6) 0.034(6) 0.068(9) -0.010(6) 0.025(6) -0.005(5)
O17 0.024(6) 0.021(5) 0.102(11) -0.006(6) 0.018(6) 0.003(4)
O18 0.027(5) 0.022(5) 0.038(6) 0.004(4) 0.016(4) 0.004(4)
O19 0.031(6) 0.027(5) 0.020(5) 0.006(4) 0.010(4) -0.005(4)
O20 0.015(5) 0.026(5) 0.039(7) 0.010(4) 0.002(5) 0.004(4)
O21 0.049(7) 0.028(6) 0.030(7) 0.000(4) 0.017(6) -0.005(4)
O22 0.040(7) 0.013(5) 0.055(8) 0.008(4) 0.016(6) 0.005(4)
O23 0.026(6) 0.024(5) 0.035(7) 0.007(4) 0.013(5) 0.001(4)
O24 0.042(6) 0.012(5) 0.123(13) 0.004(6) 0.043(8) 0.000(5)
O25 0.034(6) 0.044(6) 0.036(7) -0.013(5) 0.001(5) -0.012(5)
O26 0.015(5) 0.030(5) 0.071(9) 0.000(6) 0.019(5) -0.012(4)
O27 0.035(7) 0.020(6) 0.167(17) 0.008(8) 0.040(9) -0.008(5)
O28 0.033(6) 0.005(4) 0.135(14) 0.000(6) 0.040(7) 0.002(4)
O29 0.035(6) 0.057(7) 0.033(7) -0.020(5) 0.010(5) -0.013(5)
O30 0.050(6) 0.038(6) 0.105(8) -0.006(6) 0.046(6) 0.014(5)
O31 0.054(7) 0.025(5) 0.050(8) 0.011(5) 0.006(6) -0.004(5)
O32 0.042(6) 0.050(6) 0.037(7) 0.000(5) 0.006(5) -0.009(5)
O33 0.047(7) 0.046(6) 0.053(8) 0.012(6) 0.009(6) -0.009(5)
O34 0.063(8) 0.055(7) 0.021(6) -0.007(5) 0.000(5) 0.008(6)
O35 0.077(8) 0.030(6) 0.044(7) -0.012(5) 0.013(6) 0.005(5)
O36 0.070(9) 0.078(9) 0.042(8) -0.016(7) 0.009(7) 0.017(7)
O37 0.066(8) 0.065(8) 0.038(7) 0.005(6) 0.018(6) -0.014(6)
O38 0.071(9) 0.119(12) 0.024(7) -0.001(7) -0.002(6) -0.044(8)
O39W 0.049(6) 0.046(6) 0.046(7) -0.004(5) 0.010(5) -0.012(5)
O40W 0.050(7) 0.061(7) 0.056(8) -0.015(6) 0.017(6) -0.011(6)
O41W 0.079(9) 0.089(9) 0.032(7) 0.010(7) 0.013(6) 0.035(7)
O42W 0.035(6) 0.056(7) 0.043(7) 0.019(6) 0.004(5) -0.003(5)

loop_
_atom_type_symbol
_atom_type_description
_atom_type_scat_dispersion_real
_atom_type_scat_dispersion_imag
_atom_type_scat_source
O O 0.0106 0.0060 'International Tables Vol C Tables 4.2.6.8 and 6.1.1.4'
Cr Cr 0.3209 0.6236 'International Tables Vol C Tables 4.2.6.8 and 6.1.1.4'
U U -9.6767 9.6646 'International Tables Vol C Tables 4.2.6.8 and 6.1.1.4'
C C 0.0033 0.0016 'International Tables Vol C Tables 4.2.6.8 and 6.1.1.4'
N N 0.0061 0.0033 'International Tables Vol C Tables 4.2.6.8 and 6.1.1.4'

loop_
_geom_angle_atom_site_label_1
_geom_angle_atom_site_label_2
_geom_angle_atom_site_label_3
_geom_angle
_geom_angle_site_symmetry_1
_geom_angle_site_symmetry_3
O25 U1 O12 179.1(5) . .
O25 U1 O20 88.5(5) . 3
O12 U1 O20 92.2(5) . 3
O25 U1 O24 90.7(5) . 3
O12 U1 O24 89.0(5) . 3
O20 U1 O24 75.4(4) 3 3
O25 U1 O4 89.2(4) . 3_565
O12 U1 O4 91.5(4) . 3_565
O20 U1 O4 74.0(3) 3 3_565
O24 U1 O4 149.4(4) 3 3_565
O25 U1 O5 88.3(5) . 1_565
O12 U1 O5 91.3(5) . 1_565
O20 U1 O5 144.0(3) 3 1_565
O24 U1 O5 140.5(4) 3 1_565
O4 U1 O5 70.1(3) 3_565 1_565
O25 U1 O16 88.6(5) . .
O12 U1 O16 90.5(5) . .
O20 U1 O16 147.1(4) 3 .
O24 U1 O16 71.9(4) 3 .
O4 U1 O16 138.7(4) 3_565 .
O5 U1 O16 68.6(4) 1_565 .
O19 U2 O10 178.4(5) . .
O19 U2 O28 86.2(5) . 1_545
O10 U2 O28 95.1(5) . 1_545
O19 U2 O13 88.7(4) . .
O10 U2 O13 89.7(4) . .
O28 U2 O13 147.8(3) 1_545 .
O19 U2 O14 92.3(4) . .
O10 U2 O14 87.2(5) . .
O28 U2 O14 75.3(3) 1_545 .
O13 U2 O14 73.1(3) . .
O19 U2 O7 91.2(5) . 1_545
O10 U2 O7 90.0(5) . 1_545
O28 U2 O7 71.8(3) 1_545 1_545
O13 U2 O7 140.1(3) . 1_545
O14 U2 O7 146.6(3) . 1_545
O19 U2 O2 89.6(4) . .
O10 U2 O2 89.9(5) . .
O28 U2 O2 141.2(4) 1_545 .
O13 U2 O2 70.4(3) . .
O14 U2 O2 143.4(3) . .
O7 U2 O2 69.7(4) 1_545 .
O6 U3 O9 177.8(5) . .
O6 U3 O18 90.3(4) . 3_545
O9 U3 O18 88.1(4) . 3_545
O6 U3 O23 89.3(5) . 3
O9 U3 O23 91.7(5) . 3
O18 U3 O23 74.6(3) 3_545 3
O6 U3 O27 86.9(6) . 3
O9 U3 O27 95.3(6) . 3
O18 U3 O27 149.1(4) 3_545 3
O23 U3 O27 74.7(4) 3 3
O6 U3 O1 89.7(5) . .
O9 U3 O1 88.4(5) . .
O18 U3 O1 70.5(3) 3_545 .
O23 U3 O1 145.0(3) 3 .
O27 U3 O1 140.1(4) 3 .
O6 U3 O17 89.7(5) . .
O9 U3 O17 90.6(5) . .
O18 U3 O17 138.8(4) 3_545 .
O23 U3 O17 146.6(3) 3 .
O27 U3 O17 72.0(4) 3 .
O1 U3 O17 68.3(4) . .
O11 U4 O29 178.6(5) . .
O11 U4 O30 91.1(5) . 1_565
O29 U4 O30 89.6(5) . 1_565
O11 U4 O8 88.8(4) . .
O29 U4 O8 91.2(5) . .
O30 U4 O8 150.4(4) 1_565 .
O11 U4 O15 92.3(5) . .
O29 U4 O15 89.0(5) . .
O30 U4 O15 76.2(4) 1_565 .
O8 U4 O15 74.2(3) . .
O11 U4 O26 89.6(4) . .
O29 U4 O26 89.4(5) . .
O30 U4 O26 73.0(4) 1_565 .
O8 U4 O26 136.6(3) . .
O15 U4 O26 149.2(4) . .
O11 U4 O3 93.1(5) . .
O29 U4 O3 85.6(5) . .
O30 U4 O3 141.7(4) 1_565 .
O8 U4 O3 67.8(3) . .
O15 U4 O3 141.4(4) . .
O26 U4 O3 69.0(4) . .
O33 Cr1 O1 110.2(6) . .
O33 Cr1 O3 110.9(6) . .
O1 Cr1 O3 109.0(6) . .
O33 Cr1 O21 106.5(6) . 1_545
O1 Cr1 O21 110.7(6) . 1_545
O3 Cr1 O21 109.5(5) . 1_545
O38 Cr2 O30 112.6(8) . .
O38 Cr2 O8 108.2(6) . .
O30 Cr2 O8 107.6(6) . .
O38 Cr2 O23 109.8(7) . .
O30 Cr2 O23 109.1(6) . .
O8 Cr2 O23 109.5(5) . .
O32 Cr3 O24 111.2(7) . .
O32 Cr3 O14 109.3(5) . .
O24 Cr3 O14 109.0(6) . .
O32 Cr3 O4 109.4(5) . .
O24 Cr3 O4 108.7(6) . .
O14 Cr3 O4 109.3(5) . .
O31 Cr4 O5 111.3(6) . .
O31 Cr4 O2 110.5(5) . .
O5 Cr4 O2 108.9(6) . .
O31 Cr4 O22 105.9(6) . .
O5 Cr4 O22 110.6(5) . .
O2 Cr4 O22 109.7(5) . .
O36 Cr5 O27 109.6(8) . .
O36 Cr5 O15 109.0(7) . .
O27 Cr5 O15 109.5(6) . .
O36 Cr5 O18 110.3(6) . .
O27 Cr5 O18 109.2(6) . .
O15 Cr5 O18 109.3(5) . .
O34 Cr6 O13 110.0(5) . .
O34 Cr6 O28 109.9(7) . .
O13 Cr6 O28 110.5(5) . .
O34 Cr6 O20 109.8(6) . .
O13 Cr6 O20 106.2(5) . .
O28 Cr6 O20 110.3(5) . .
O37 Cr7 O17 111.4(7) . .
O37 Cr7 O26 108.8(6) . .
O17 Cr7 O26 110.6(5) . .
O37 Cr7 O21 108.5(6) . .
O17 Cr7 O21 108.4(6) . .
O26 Cr7 O21 109.1(6) . .
O35 Cr8 O16 110.9(7) . .
O35 Cr8 O7 110.6(7) . .
O16 Cr8 O7 110.1(5) . .
O35 Cr8 O22 107.8(5) . .
O16 Cr8 O22 109.3(6) . .
O7 Cr8 O22 108.0(6) . .
Cr1 O1 U3 137.5(7) . .
Cr4 O2 U2 137.7(6) . .
Cr1 O3 U4 148.2(6) . .
Cr3 O4 U1 137.4(5) . 3_435
Cr4 O5 U1 146.0(7) . 1_545
U3 O6 N1 134.3(6) . .
Cr8 O7 U2 172.5(7) . 1_565
Cr2 O8 U4 139.8(6) . .
U3 O9 N4 129.0(6) . .
Cr6 O13 U2 136.1(5) . .
Cr3 O14 U2 141.3(6) . .
Cr5 O15 U4 144.9(8) . .
Cr8 O16 U1 149.6(7) . .
Cr7 O17 U3 176.6(9) . .
Cr5 O18 U3 141.0(6) . 3_455
U2 O19 N2 129.3(5) . 1_545
Cr6 O20 U1 143.8(7) . 3_445
Cr6 O20 N4 100.9(5) . 4_454
U1 O20 N4 114.7(4) 3_445 4_454
Cr7 O21 Cr1 127.2(7) . 1_565
Cr4 O22 Cr8 125.2(8) . .
Cr2 O23 U3 146.5(6) . 3_445
Cr3 O24 U1 157.4(7) . 3_445
U1 O25 N3 147.5(6) . 2_574
Cr7 O26 U4 146.4(7) . .
Cr5 O27 U3 167.3(7) . 3_445
Cr6 O28 U2 174.9(8) . 1_565
Cr2 O30 U4 165.5(7) . 1_545
Cr3 O32 N1 137.9(6) . 3_435
Cr6 O34 N2 111.7(6) . .
Cr5 O36 N1 116.4(7) . 3_445
Cr7 O37 N3 141.5(7) . .
Cr2 O38 N2 143.0(9) . .
N1 O39W N2 90.8(4) 3_445 .
N2 O40W N1 90.3(4) 3 .
C10 N1 C5 31.9(13) . .
C10 N1 C2 29.5(12) . 1_565
C5 N1 C2 61.3(9) . 1_565
C10 N1 O39W 130.6(14) . 3
C5 N1 O39W 147.0(10) . 3
C2 N1 O39W 107.8(8) 1_565 3
C10 N1 O40W 119.9(13) . .
C5 N1 O40W 89.0(7) . .
C2 N1 O40W 147.9(9) 1_565 .
O39W N1 O40W 90.3(5) 3 .
C10 N1 O6 102.1(14) . .
C5 N1 O6 82.6(8) . .
C2 N1 O6 117.3(8) 1_565 .
O39W N1 O6 126.6(6) 3 .
O40W N1 O6 66.1(4) . .
C10 N1 O36 104.6(13) . 3
C5 N1 O36 131.3(9) . 3
C2 N1 O36 78.5(8) 1_565 3
O39W N1 O36 68.3(5) 3 3
O40W N1 O36 133.5(6) . 3
O6 N1 O36 93.6(6) . 3
C10 N1 O32 92.2(14) . 3_565
C5 N1 O32 86.2(8) . 3_565
C2 N1 O32 97.8(8) 1_565 3_565
O39W N1 O32 63.5(4) 3 3_565
O40W N1 O32 66.2(4) . 3_565
O6 N1 O32 131.0(5) . 3_565
O36 N1 O32 127.9(6) 3 3_565
C10 N1 N2 144.3(14) . 3
C5 N1 N2 125.1(8) . 3
C2 N1 N2 144.9(8) 1_565 3
O39W N1 N2 45.5(3) 3 3
O40W N1 N2 44.8(4) . 3
O6 N1 N2 97.6(4) . 3
O36 N1 N2 103.5(4) 3 3
O32 N1 N2 52.8(3) 3_565 3
C12 N2 C9 33.7(9) 1_545 .
C12 N2 C4 35.3(9) 1_545 1_545
C9 N2 C4 62.7(8) . 1_545
C12 N2 O40W 145.3(10) 1_545 3_445
C9 N2 O40W 148.9(8) . 3_445
C4 N2 O40W 110.3(7) 1_545 3_445
C12 N2 O19 84.5(10) 1_545 1_565
C9 N2 O19 78.9(7) . 1_565
C4 N2 O19 114.4(8) 1_545 1_565
O40W N2 O19 127.3(6) 3_445 1_565
C12 N2 O39W 121.1(10) 1_545 .
C9 N2 O39W 89.4(6) . .
C4 N2 O39W 150.8(8) 1_545 .
O40W N2 O39W 88.6(5) 3_445 .
O19 N2 O39W 64.5(4) 1_565 .
C12 N2 O38 109.5(11) 1_545 .
C9 N2 O38 87.5(7) . .
C4 N2 O38 101.0(8) 1_545 .
O40W N2 O38 63.2(5) 3_445 .
O19 N2 O38 129.6(6) 1_565 .
O39W N2 O38 67.1(5) . .
C12 N2 O34 97.1(10) 1_545 .
C9 N2 O34 130.7(8) . .
C4 N2 O34 74.6(6) 1_545 .
O40W N2 O34 67.9(4) 3_445 .
O19 N2 O34 98.5(5) 1_565 .
O39W N2 O34 134.3(6) . .
O38 N2 O34 125.6(6) . .
C12 N2 N1 159.0(10) 1_545 3_445
C9 N2 N1 125.9(7) . 3_445
C4 N2 N1 149.2(7) 1_545 3_445
O40W N2 N1 45.0(3) 3_445 3_445
O19 N2 N1 96.4(4) 1_565 3_445
O39W N2 N1 43.7(4) . 3_445
O38 N2 N1 54.3(4) . 3_445
O34 N2 N1 103.4(4) . 3_445
C8 N3 C6 36.7(8) 2_575 2_565
C8 N3 C7 34.5(8) 2_575 2_575
C6 N3 C7 61.0(7) 2_565 2_575
C8 N3 O37 177.1(11) 2_575 .
C6 N3 O37 140.7(7) 2_565 .
C7 N3 O37 145.5(8) 2_575 .
C8 N3 O42W 98.6(9) 2_575 4
C6 N3 O42W 84.6(6) 2_565 4
C7 N3 O42W 132.4(7) 2_575 4
O37 N3 O42W 81.9(5) . 4
C8 N3 O25 82.9(9) 2_575 2_575
C6 N3 O25 110.3(7) 2_565 2_575
C7 N3 O25 89.8(6) 2_575 2_575
O37 N3 O25 100.0(5) . 2_575
O42W N3 O25 71.4(4) 4 2_575
C8 N3 C11 135.7(10) 2_575 3
C6 N3 C11 140.1(7) 2_565 3
C7 N3 C11 142.6(7) 2_575 3
O37 N3 C11 46.8(4) . 3
O42W N3 C11 55.9(4) 4 3
O25 N3 C11 56.0(4) 2_575 3
C3 N4 C1 34.1(9) 3_545 3_545
C3 N4 C11 36.3(8) 3_545 3_545
C1 N4 C11 60.7(7) 3_545 3_545
C3 N4 O41W 108.5(9) 3_545 .
C1 N4 O41W 141.7(8) 3_545 .
C11 N4 O41W 92.7(6) 3_545 .
C3 N4 O9 99.1(9) 3_545 .
C1 N4 O9 89.5(7) 3_545 .
C11 N4 O9 133.2(7) 3_545 .
O41W N4 O9 90.8(5) . .
C3 N4 O20 101.1(9) 3_545 4
C1 N4 O20 96.5(7) 3_545 4
C11 N4 O20 72.0(6) 3_545 4
O41W N4 O20 100.7(5) . 4
O9 N4 O20 152.2(6) . 4
C3 C1 N4 35.3(8) . 3_455
C3 C1 C11 35.2(9) . .
N4 C1 C11 60.0(7) 3_455 .
C3 C1 C6 131.8(12) . 2_565
N4 C1 C6 103.9(7) 3_455 2_565
C11 C1 C6 163.8(9) . 2_565
C3 C1 C7 150.7(13) . 2_565
N4 C1 C7 173.6(10) 3_455 2_565
C11 C1 C7 123.5(8) . 2_565
C6 C1 C7 72.3(5) 2_565 2_565
C10 C2 N1 32.8(15) 1_545 1_545
C10 C2 C5 25.6(16) 1_545 1_545
N1 C2 C5 58.4(9) 1_545 1_545
C10 C2 C9 115.5(19) 1_545 .
N1 C2 C9 143.2(10) 1_545 .
C5 C2 C9 92.0(10) 1_545 .
C1 C3 N4 110.6(14) . 3_455
C1 C3 C11 111.5(14) . .
N4 C3 C11 108.0(13) 3_455 .
C12 C4 N2 35.2(10) . 1_565
C12 C4 C9 30.0(10) . 1_565
N2 C4 C9 58.4(7) 1_565 1_565
C12 C4 C5 110.0(13) . .
N2 C4 C5 145.1(9) 1_565 .
C9 C4 C5 90.8(8) 1_565 .
C10 C5 N1 35.1(15) . .
C10 C5 C2 25.2(15) . 1_565
N1 C5 C2 60.3(9) . 1_565
C10 C5 C4 113.0(18) . .
N1 C5 C4 143.5(10) . .
C2 C5 C4 89.4(9) 1_565 .
C8 C6 N3 35.6(8) 1_545 2_564
C8 C6 C7 33.9(7) 1_545 1_545
N3 C6 C7 59.5(6) 2_564 1_545
C8 C6 C1 161.7(11) 1_545 2_564
N3 C6 C1 162.6(8) 2_564 2_564
C7 C6 C1 134.7(8) 1_545 2_564
C8 C7 N3 34.9(8) . 2_574
C8 C7 C6 35.3(8) . 1_565
N3 C7 C6 59.5(7) 2_574 1_565
C8 C7 C1 146.7(12) . 2_564
N3 C7 C1 171.6(8) 2_574 2_564
C6 C7 C1 117.5(7) 1_565 2_564
C7 C8 N3 110.6(14) . 2_574
C7 C8 C6 110.8(13) . 1_565
N3 C8 C6 107.6(13) 2_574 1_565
C12 C9 N2 34.9(10) 1_545 .
C12 C9 C4 31.1(10) 1_545 1_545
N2 C9 C4 58.8(8) . 1_545
C12 C9 C2 107.2(13) 1_545 .
N2 C9 C2 142.0(8) . .
C4 C9 C2 87.7(8) 1_545 .
C2 C10 C5 129(3) 1_565 .
C2 C10 N1 118(2) 1_565 .
C5 C10 N1 113(2) . .
C3 C11 N4 35.6(8) . 3_455
C3 C11 C1 33.3(8) . .
N4 C11 C1 59.3(7) 3_455 .
C3 C11 N3 112.0(10) . 3_445
N4 C11 N3 91.5(6) 3_455 3_445
C1 C11 N3 145.3(8) . 3_445
C9 C12 N2 111.4(16) 1_565 1_565
C9 C12 C4 118.9(18) 1_565 .
N2 C12 C4 109.4(16) 1_565 .

loop_
_geom_bond_atom_site_label_1
_geom_bond_atom_site_label_2
_geom_bond_distance
_geom_bond_site_symmetry_2
U1 O25 1.744(12) .
U1 O12 1.762(13) .
U1 O20 2.306(11) 3
U1 O24 2.336(10) 3
U1 O4 2.373(9) 3_565
U1 O5 2.410(10) 1_565
U1 O16 2.465(12) .
U2 O19 1.779(11) .
U2 O10 1.781(13) .
U2 O28 2.324(10) 1_545
U2 O13 2.340(8) .
U2 O14 2.345(10) .
U2 O7 2.406(9) 1_545
U2 O2 2.413(9) .
U3 O6 1.726(14) .
U3 O9 1.759(13) .
U3 O18 2.315(10) 3_545
U3 O23 2.316(11) 3
U3 O27 2.322(11) 3
U3 O1 2.422(11) .
U3 O17 2.439(10) .
U4 O11 1.764(12) .
U4 O29 1.767(12) .
U4 O30 2.298(11) 1_565
U4 O8 2.329(9) .
U4 O15 2.333(12) .
U4 O26 2.415(9) .
U4 O3 2.431(9) .
Cr1 O33 1.561(12) .
Cr1 O1 1.628(11) .
Cr1 O3 1.637(10) .
Cr1 O21 1.774(9) 1_545
Cr2 O38 1.574(13) .
Cr2 O30 1.635(11) .
Cr2 O8 1.657(10) .
Cr2 O23 1.662(12) .
Cr3 O32 1.615(11) .
Cr3 O24 1.633(11) .
Cr3 O14 1.635(11) .
Cr3 O4 1.673(9) .
Cr4 O31 1.567(11) .
Cr4 O5 1.635(12) .
Cr4 O2 1.645(10) .
Cr4 O22 1.771(9) .
Cr5 O36 1.604(14) .
Cr5 O27 1.618(11) .
Cr5 O15 1.636(14) .
Cr5 O18 1.657(10) .
Cr6 O34 1.587(11) .
Cr6 O13 1.635(9) .
Cr6 O28 1.661(10) .
Cr6 O20 1.678(10) .
Cr7 O37 1.582(12) .
Cr7 O17 1.623(11) .
Cr7 O26 1.629(10) .
Cr7 O21 1.756(10) .
Cr8 O35 1.579(11) .
Cr8 O16 1.613(12) .
Cr8 O7 1.646(9) .
Cr8 O22 1.775(11) .
O4 U1 2.373(8) 3_435
O5 U1 2.410(10) 1_545
O6 N1 2.965(19) .
O7 U2 2.406(9) 1_565
O9 N4 3.109(19) .
O18 U3 2.315(9) 3_455
O19 N2 2.952(17) 1_545
O20 U1 2.306(11) 3_445
O20 N4 3.134(18) 4_454
O21 Cr1 1.774(9) 1_565
O23 U3 2.316(11) 3_445
O24 U1 2.336(10) 3_445
O25 N3 3.154(19) 2_574
O27 U3 2.322(11) 3_445
O28 U2 2.324(10) 1_565
O30 U4 2.298(11) 1_545
O32 N1 3.083(19) 3_435
O34 N2 3.021(18) .
O36 N1 2.984(19) 3_445
O37 N3 2.93(2) .
O38 N2 2.98(2) .
O39W N1 2.872(19) 3_445
O39W N2 2.969(17) .
O40W N2 2.929(19) 3
O40W N1 2.941(17) .
O41W N4 2.833(19) .
O42W N3 3.010(16) 4_454
N1 C10 1.50(3) .
N1 C5 2.40(3) .
N1 C2 2.45(3) 1_565
N1 O39W 2.872(19) 3
N1 O36 2.984(19) 3
N1 O32 3.083(19) 3_565
N1 N2 4.160(15) 3
N2 C12 1.52(2) 1_545
N2 C9 2.47(3) .
N2 C4 2.49(3) 1_545
N2 O40W 2.929(19) 3_445
N2 O19 2.952(17) 1_565
N2 N1 4.160(15) 3_445
N3 C8 1.53(2) 2_575
N3 C6 2.50(2) 2_565
N3 C7 2.50(2) 2_575
N3 O42W 3.010(16) 4
N3 O25 3.155(19) 2_575
N3 C11 4.42(2) 3
N4 C3 1.54(2) 3_545
N4 C1 2.49(3) 3_545
N4 C11 2.51(2) 3_545
N4 O20 3.134(18) 4
C1 C3 1.49(3) .
C1 N4 2.49(3) 3_455
C1 C11 2.52(3) .
C1 C6 3.71(3) 2_565
C1 C7 3.99(3) 2_565
C2 C10 1.36(3) 1_545
C2 N1 2.45(3) 1_545
C2 C5 2.47(3) 1_545
C2 C9 4.36(3) .
C3 N4 1.54(2) 3_455
C3 C11 1.56(2) .
C4 C12 1.52(3) .
C4 N2 2.49(3) 1_565
C4 C9 2.58(3) 1_565
C4 C5 4.34(3) .
C5 C10 1.38(4) .
C5 C2 2.47(3) 1_565
C6 C8 1.57(2) 1_545
C6 N3 2.50(2) 2_564
C6 C7 2.54(2) 1_545
C6 C1 3.71(3) 2_564
C7 C8 1.51(2) .
C7 N3 2.50(2) 2_574
C7 C6 2.54(2) 1_565
C7 C1 3.99(3) 2_564
C8 N3 1.53(2) 2_574
C8 C6 1.57(2) 1_565
C9 C12 1.47(3) 1_545
C9 C4 2.58(3) 1_545
C10 C2 1.36(3) 1_565
C11 N4 2.51(2) 3_455
C11 N3 4.42(2) 3_445
C12 C9 1.47(3) 1_565
C12 N2 1.52(2) 1_565
